data_7121871
loop_
_publ_author_name
'Cica\<c-Hudi, M'
'Schlindwein, S. H.'
'Feil, C. M.'
'Nieger, M.'
'Gudat, D.'

_publ_section_title
;
 Isolable N-heterocyclic carbene adducts of the elusive diiodophosphine.
;
_journal_issue 55
_journal_name_full 'Chemical communications (Cambridge, England)'
_journal_page_first 7645
_journal_page_last 7648
_journal_paper_doi 10.1039/c8cc03972k
_journal_volume 54
_journal_year 2018
_chemical_formula_moiety 'C27 H37 I1 N2 P, I3'
_chemical_formula_sum 'C27 H37 I4 N2 P'
_chemical_formula_weight 928.15
_space_group_crystal_system monoclinic
_space_group_IT_number 9
_space_group_name_Hall 'C -2yc'
_space_group_name_H-M_alt 'C 1 c 1'
_symmetry_space_group_name_Hall 'C -2yc'
_symmetry_space_group_name_H-M 'C 1 c 1'
_atom_sites_solution_hydrogens mixed
_audit_creation_method SHELXL-2014/7
_audit_update_record
;
2018-05-11 deposited with the CCDC.
2018-06-11 downloaded from the CCDC.
;
_cell_angle_alpha 90
_cell_angle_beta 108.146(3)
_cell_angle_gamma 90
_cell_formula_units_Z 4
_cell_length_a 12.5136(7)
_cell_length_b 16.6700(10)
_cell_length_c 16.8720(9)
_cell_measurement_reflns_used 9668
_cell_measurement_temperature 130(2)
_cell_measurement_theta_max 30.538
_cell_measurement_theta_min 2.104
_cell_volume 3344.5(3)
_computing_cell_refinement 'Bruker ApexII Software Suite, 2008'
_computing_data_collection 'Bruker ApexII Software Suite, 2008'
_computing_data_reduction 'Bruker ApexII Software Suite, 2008'
_computing_molecular_graphics 'SHELXS plus XP (Sheldrick, 1991)'
_computing_publication_material 'SHELXL-2014/7 (Sheldrick, 2014)'
_computing_structure_refinement 'SHELXL-2014/7 (Sheldrick, 2014)'
_computing_structure_solution 'SHELXS-2014/7 (Sheldrick, 2014)'
_diffrn_ambient_temperature 130(2)
_diffrn_measured_fraction_theta_full 1.000
_diffrn_measured_fraction_theta_max 1.000
_diffrn_measurement_device_type 'Bruker Kappa ApexII Duo'
_diffrn_measurement_method 'Omega and phi scans'
_diffrn_radiation_type MoK\a
_diffrn_radiation_wavelength 0.71073
_diffrn_reflns_av_R_equivalents 0.0230
_diffrn_reflns_av_unetI/netI 0.0240
_diffrn_reflns_Laue_measured_fraction_full 1.000
_diffrn_reflns_Laue_measured_fraction_max 1.000
_diffrn_reflns_limit_h_max 17
_diffrn_reflns_limit_h_min -17
_diffrn_reflns_limit_k_max 23
_diffrn_reflns_limit_k_min -23
_diffrn_reflns_limit_l_max 24
_diffrn_reflns_limit_l_min -24
_diffrn_reflns_number 36150
_diffrn_reflns_point_group_measured_fraction_full 0.999
_diffrn_reflns_point_group_measured_fraction_max 0.991
_diffrn_reflns_theta_full 25.242
_diffrn_reflns_theta_max 30.538
_diffrn_reflns_theta_min 2.104
_exptl_absorpt_coefficient_mu 3.792
_exptl_absorpt_correction_T_max 0.6350
_exptl_absorpt_correction_T_min 0.3762
_exptl_absorpt_correction_type numerical
_exptl_absorpt_process_details 'BLESSING 1995'
_exptl_crystal_colour dark-red
_exptl_crystal_density_diffrn 1.843
_exptl_crystal_description prism
_exptl_crystal_F_000 1760
_exptl_crystal_size_max 0.358
_exptl_crystal_size_mid 0.310
_exptl_crystal_size_min 0.162
_refine_diff_density_max 2.324
_refine_diff_density_min -1.108
_refine_diff_density_rms 0.122
_refine_ls_abs_structure_details
;
 Flack x determined using 4547 quotients [(I+)-(I-)]/[(I+)+(I-)]
 (Parsons, Flack and Wagner, Acta Cryst. B69 (2013) 249-259).
;
_refine_ls_abs_structure_Flack 0.014(7)
_refine_ls_extinction_method none
_refine_ls_goodness_of_fit_ref 1.037
_refine_ls_hydrogen_treatment mixed
_refine_ls_matrix_type full
_refine_ls_number_parameters 310
_refine_ls_number_reflns 10127
_refine_ls_number_restraints 3
_refine_ls_restrained_S_all 1.037
_refine_ls_R_factor_all 0.0313
_refine_ls_R_factor_gt 0.0292
_refine_ls_shift/su_max 0.001
_refine_ls_shift/su_mean 0.000
_refine_ls_structure_factor_coef Fsqd
_refine_ls_weighting_details 'w=1/[\s^2^(Fo^2^)+(0.0423P)^2^+9.5364P] where P=(Fo^2^+2Fc^2^)/3'
_refine_ls_weighting_scheme calc
_refine_ls_wR_factor_gt 0.0757
_refine_ls_wR_factor_ref 0.0771
_reflns_Friedel_coverage 0.980
_reflns_Friedel_fraction_full 0.999
_reflns_Friedel_fraction_max 0.982
_reflns_number_gt 9668
_reflns_number_total 10127
_reflns_threshold_expression 'I > 2\s(I)'
_cod_data_source_file c8cc03972k2.cif
_cod_data_source_block g453_mn
_cod_depositor_comments 'Adding full bibliography for 7121868--7121873.cif.'
_cod_database_code 7121871
_shelx_shelxl_version_number 2014/7
_shelx_space_group_comment
;
The symmetry employed for this shelxl refinement is uniquely defined
by the following loop, which should always be used as a source of
symmetry information in preference to the above space-group names.
They are only intended as comments.
;
_shelx_estimated_absorpt_t_min 0.344
_shelx_estimated_absorpt_t_max 0.579

loop_
_space_group_symop_operation_xyz
'x, y, z'
'x, -y, z+1/2'
'x+1/2, y+1/2, z'
'x+1/2, -y+1/2, z+1/2'

loop_
_atom_site_label
_atom_site_type_symbol
_atom_site_fract_x
_atom_site_fract_y
_atom_site_fract_z
_atom_site_U_iso_or_equiv
_atom_site_adp_type
_atom_site_occupancy
_atom_site_site_symmetry_order
_atom_site_calc_flag
_atom_site_refinement_flags_posn
_atom_site_refinement_flags_adp
P1 P 0.30634(13) 0.53048(9) 0.42693(10) 0.0266(3) Uani 1 1 d D .
H1A H 0.328(7) 0.474(3) 0.388(5) 0.032 Uiso 1 1 d D U
I1 I 0.50601(3) 0.53471(3) 0.50673(3) 0.03586(10) Uani 1 1 d . .
C1 C 0.2971(4) 0.6061(3) 0.3466(3) 0.0179(8) Uani 1 1 d . .
N1 N 0.2514(4) 0.6804(3) 0.3428(3) 0.0201(8) Uani 1 1 d . .
N2 N 0.3205(4) 0.5945(3) 0.2751(3) 0.0179(8) Uani 1 1 d . .
C2 C 0.2453(5) 0.7149(3) 0.2674(4) 0.0237(10) Uani 1 1 d . .
H2 H 0.2161 0.7665 0.2487 0.028 Uiso 1 1 calc R U
C3 C 0.2885(5) 0.6617(3) 0.2247(4) 0.0244(10) Uani 1 1 d . .
H3 H 0.2955 0.6690 0.1707 0.029 Uiso 1 1 calc R U
C4 C 0.3699(4) 0.5234(3) 0.2515(3) 0.0196(9) Uani 1 1 d . .
C5 C 0.4869(5) 0.5232(3) 0.2656(4) 0.0225(10) Uani 1 1 d . .
C6 C 0.5320(6) 0.4531(4) 0.2440(5) 0.0329(13) Uani 1 1 d . .
H6 H 0.6108 0.4495 0.2539 0.039 Uiso 1 1 calc R U
C7 C 0.4655(7) 0.3894(4) 0.2091(5) 0.0412(16) Uani 1 1 d . .
H7 H 0.4986 0.3431 0.1937 0.049 Uiso 1 1 calc R U
C8 C 0.3485(6) 0.3913(4) 0.1954(5) 0.0348(13) Uani 1 1 d . .
H8 H 0.3037 0.3461 0.1714 0.042 Uiso 1 1 calc R U
C9 C 0.2985(5) 0.4585(3) 0.2167(4) 0.0273(11) Uani 1 1 d . .
C10 C 0.2079(5) 0.7159(3) 0.4050(4) 0.0237(10) Uani 1 1 d . .
C11 C 0.2780(5) 0.7687(3) 0.4624(4) 0.0284(11) Uani 1 1 d . .
C12 C 0.2327(6) 0.8053(4) 0.5201(5) 0.0414(16) Uani 1 1 d . .
H12 H 0.2755 0.8434 0.5590 0.050 Uiso 1 1 calc R U
C13 C 0.1247(7) 0.7851(6) 0.5192(5) 0.049(2) Uani 1 1 d . .
H13 H 0.0954 0.8087 0.5593 0.058 Uiso 1 1 calc R U
C14 C 0.0587(6) 0.7319(5) 0.4622(5) 0.0426(17) Uani 1 1 d . .
H14 H -0.0146 0.7194 0.4641 0.051 Uiso 1 1 calc R U
C15 C 0.0980(5) 0.6963(4) 0.4020(4) 0.0284(11) Uani 1 1 d . .
C16 C 0.5594(5) 0.5958(4) 0.2975(4) 0.0277(11) Uani 1 1 d . .
H16 H 0.5230 0.6288 0.3314 0.033 Uiso 1 1 calc R U
C17 C 0.5696(6) 0.6472(4) 0.2249(5) 0.0398(15) Uani 1 1 d . .
H17A H 0.6170 0.6940 0.2469 0.060 Uiso 1 1 calc R U
H17B H 0.6037 0.6153 0.1903 0.060 Uiso 1 1 calc R U
H17C H 0.4948 0.6651 0.1911 0.060 Uiso 1 1 calc R U
C18 C 0.6786(5) 0.5735(5) 0.3527(4) 0.0390(16) Uani 1 1 d . .
H18A H 0.7222 0.6226 0.3718 0.059 Uiso 1 1 calc R U
H18B H 0.6741 0.5428 0.4011 0.059 Uiso 1 1 calc R U
H18C H 0.7156 0.5410 0.3204 0.059 Uiso 1 1 calc R U
C19 C 0.1725(5) 0.4626(4) 0.1989(4) 0.0282(11) Uani 1 1 d . .
H19 H 0.1549 0.5095 0.2296 0.034 Uiso 1 1 calc R U
C20 C 0.1153(7) 0.4752(5) 0.1055(5) 0.0458(18) Uani 1 1 d . .
H20A H 0.0336 0.4779 0.0942 0.069 Uiso 1 1 calc R U
H20B H 0.1419 0.5255 0.0881 0.069 Uiso 1 1 calc R U
H20C H 0.1336 0.4304 0.0745 0.069 Uiso 1 1 calc R U
C21 C 0.1261(6) 0.3869(5) 0.2271(5) 0.0423(17) Uani 1 1 d . .
H21A H 0.0445 0.3920 0.2144 0.063 Uiso 1 1 calc R U
H21B H 0.1430 0.3403 0.1975 0.063 Uiso 1 1 calc R U
H21C H 0.1610 0.3797 0.2873 0.063 Uiso 1 1 calc R U
C22 C 0.3958(5) 0.7902(4) 0.4623(4) 0.0309(12) Uani 1 1 d . .
H22 H 0.4203 0.7491 0.4283 0.037 Uiso 1 1 calc R U
C23 C 0.3964(7) 0.8726(5) 0.4214(6) 0.052(2) Uani 1 1 d . .
H23A H 0.3421 0.8724 0.3652 0.077 Uiso 1 1 calc R U
H23B H 0.3758 0.9141 0.4551 0.077 Uiso 1 1 calc R U
H23C H 0.4718 0.8836 0.4180 0.077 Uiso 1 1 calc R U
C24 C 0.4797(7) 0.7898(5) 0.5493(5) 0.0452(17) Uani 1 1 d . .
H24A H 0.5543 0.8040 0.5464 0.068 Uiso 1 1 calc R U
H24B H 0.4566 0.8290 0.5841 0.068 Uiso 1 1 calc R U
H24C H 0.4823 0.7362 0.5737 0.068 Uiso 1 1 calc R U
C25 C 0.0231(5) 0.6391(4) 0.3393(4) 0.0265(11) Uani 1 1 d . .
H25 H 0.0654 0.6208 0.3011 0.032 Uiso 1 1 calc R U
C26 C -0.0836(6) 0.6834(4) 0.2859(5) 0.0404(15) Uani 1 1 d . .
H26A H -0.1317 0.6460 0.2455 0.061 Uiso 1 1 calc R U
H26B H -0.1249 0.7043 0.3222 0.061 Uiso 1 1 calc R U
H26C H -0.0620 0.7279 0.2562 0.061 Uiso 1 1 calc R U
C27 C -0.0070(6) 0.5655(4) 0.3805(5) 0.0373(14) Uani 1 1 d . .
H27A H -0.0554 0.5302 0.3378 0.056 Uiso 1 1 calc R U
H27B H 0.0619 0.5367 0.4110 0.056 Uiso 1 1 calc R U
H27C H -0.0469 0.5819 0.4195 0.056 Uiso 1 1 calc R U
I1A I 0.27786(4) 0.32883(3) 0.48734(3) 0.03662(11) Uani 1 1 d . .
I2A I 0.29413(3) 0.17545(2) 0.57103(2) 0.02339(7) Uani 1 1 d . .
I3A I 0.29746(4) 0.01931(2) 0.65041(3) 0.03529(10) Uani 1 1 d . .

loop_
_atom_site_aniso_label
_atom_site_aniso_U_11
_atom_site_aniso_U_22
_atom_site_aniso_U_33
_atom_site_aniso_U_23
_atom_site_aniso_U_13
_atom_site_aniso_U_12
P1 0.0226(6) 0.0285(7) 0.0274(7) 0.0104(6) 0.0059(5) -0.0022(5)
I1 0.02668(18) 0.0463(2) 0.02984(19) 0.00815(17) 0.00182(14) -0.00018(16)
C1 0.019(2) 0.017(2) 0.018(2) 0.0014(16) 0.0059(17) -0.0035(16)
N1 0.023(2) 0.0173(19) 0.024(2) -0.0007(16) 0.0133(17) -0.0008(15)
N2 0.0201(18) 0.0166(18) 0.0175(19) 0.0009(14) 0.0063(15) 0.0000(14)
C2 0.029(3) 0.017(2) 0.026(3) 0.0049(19) 0.010(2) 0.0004(19)
C3 0.030(3) 0.021(2) 0.024(3) 0.0060(19) 0.011(2) 0.0041(19)
C4 0.021(2) 0.017(2) 0.023(2) 0.0009(17) 0.0089(19) 0.0014(16)
C5 0.023(2) 0.023(2) 0.024(2) 0.0031(19) 0.010(2) 0.0012(18)
C6 0.029(3) 0.031(3) 0.044(4) 0.002(3) 0.017(3) 0.007(2)
C7 0.046(4) 0.024(3) 0.062(5) -0.009(3) 0.028(4) 0.002(3)
C8 0.041(3) 0.019(2) 0.048(4) -0.006(2) 0.019(3) -0.004(2)
C9 0.029(3) 0.023(2) 0.031(3) -0.002(2) 0.010(2) -0.005(2)
C10 0.026(2) 0.024(2) 0.025(3) -0.007(2) 0.013(2) -0.0025(19)
C11 0.031(3) 0.024(2) 0.033(3) -0.007(2) 0.013(2) -0.007(2)
C12 0.041(4) 0.038(3) 0.049(4) -0.023(3) 0.020(3) -0.009(3)
C13 0.044(4) 0.061(5) 0.051(4) -0.025(4) 0.030(4) -0.007(3)
C14 0.035(3) 0.049(4) 0.054(4) -0.019(3) 0.030(3) -0.007(3)
C15 0.028(3) 0.029(3) 0.033(3) -0.008(2) 0.016(2) -0.004(2)
C16 0.023(3) 0.036(3) 0.025(3) -0.004(2) 0.008(2) -0.003(2)
C17 0.041(4) 0.035(3) 0.047(4) 0.005(3) 0.020(3) -0.011(3)
C18 0.025(3) 0.066(5) 0.027(3) -0.005(3) 0.009(2) -0.006(3)
C19 0.024(3) 0.026(3) 0.032(3) -0.001(2) 0.006(2) -0.005(2)
C20 0.039(4) 0.058(5) 0.035(4) 0.016(3) 0.004(3) 0.005(3)
C21 0.032(3) 0.043(4) 0.045(4) 0.016(3) 0.002(3) -0.013(3)
C22 0.028(3) 0.027(3) 0.038(3) 0.000(2) 0.010(2) -0.007(2)
C23 0.045(4) 0.043(4) 0.061(5) 0.016(4) 0.009(4) -0.013(3)
C24 0.038(4) 0.052(4) 0.040(4) 0.000(3) 0.005(3) -0.009(3)
C25 0.024(2) 0.025(3) 0.031(3) -0.005(2) 0.008(2) -0.005(2)
C26 0.032(3) 0.033(3) 0.048(4) 0.011(3) 0.002(3) 0.001(3)
C27 0.031(3) 0.031(3) 0.042(4) 0.006(3) -0.001(3) -0.010(2)
I1A 0.0484(3) 0.0300(2) 0.0357(2) 0.01094(16) 0.01926(19) 0.00394(17)
I2A 0.02638(15) 0.02311(15) 0.02058(15) -0.00234(11) 0.00717(12) -0.00064(11)
I3A 0.0347(2) 0.02741(18) 0.0424(2) 0.00874(17) 0.00993(17) -0.00081(15)

loop_
_atom_type_symbol
_atom_type_description
_atom_type_scat_dispersion_real
_atom_type_scat_dispersion_imag
_atom_type_scat_source
C C 0.0033 0.0016 'International Tables Vol C Tables 4.2.6.8 and 6.1.1.4'
H H 0.0000 0.0000 'International Tables Vol C Tables 4.2.6.8 and 6.1.1.4'
N N 0.0061 0.0033 'International Tables Vol C Tables 4.2.6.8 and 6.1.1.4'
P P 0.1023 0.0942 'International Tables Vol C Tables 4.2.6.8 and 6.1.1.4'
I I -0.4742 1.8119 'International Tables Vol C Tables 4.2.6.8 and 6.1.1.4'

loop_
_geom_angle_atom_site_label_1
_geom_angle_atom_site_label_2
_geom_angle_atom_site_label_3
_geom_angle
C1 P1 I1 101.90(17)
C1 P1 H1A 96(4)
I1 P1 H1A 88(4)
N2 C1 N1 107.2(4)
N2 C1 P1 125.9(4)
N1 C1 P1 126.3(4)
C1 N1 C2 109.0(4)
C1 N1 C10 125.9(4)
C2 N1 C10 125.0(5)
C1 N2 C3 109.5(4)
C1 N2 C4 126.7(4)
C3 N2 C4 123.8(4)
C3 C2 N1 107.6(5)
C3 C2 H2 126.2
N1 C2 H2 126.2
C2 C3 N2 106.7(5)
C2 C3 H3 126.6
N2 C3 H3 126.6
C5 C4 C9 124.0(5)
C5 C4 N2 117.8(5)
C9 C4 N2 118.2(5)
C6 C5 C4 116.2(5)
C6 C5 C16 121.3(5)
C4 C5 C16 122.4(5)
C7 C6 C5 121.6(6)
C7 C6 H6 119.2
C5 C6 H6 119.2
C6 C7 C8 121.1(6)
C6 C7 H7 119.5
C8 C7 H7 119.5
C9 C8 C7 120.4(6)
C9 C8 H8 119.8
C7 C8 H8 119.8
C8 C9 C4 116.8(6)
C8 C9 C19 120.9(5)
C4 C9 C19 122.3(5)
C11 C10 C15 124.8(5)
C11 C10 N1 117.5(5)
C15 C10 N1 117.7(5)
C10 C11 C12 116.8(6)
C10 C11 C22 123.3(5)
C12 C11 C22 119.9(6)
C13 C12 C11 119.1(6)
C13 C12 H12 120.5
C11 C12 H12 120.5
C14 C13 C12 122.3(6)
C14 C13 H13 118.8
C12 C13 H13 118.8
C13 C14 C15 120.8(6)
C13 C14 H14 119.6
C15 C14 H14 119.6
C14 C15 C10 116.1(6)
C14 C15 C25 119.8(5)
C10 C15 C25 124.1(5)
C5 C16 C17 110.7(5)
C5 C16 C18 112.6(6)
C17 C16 C18 108.2(5)
C5 C16 H16 108.4
C17 C16 H16 108.4
C18 C16 H16 108.4
C16 C17 H17A 109.5
C16 C17 H17B 109.5
H17A C17 H17B 109.5
C16 C17 H17C 109.5
H17A C17 H17C 109.5
H17B C17 H17C 109.5
C16 C18 H18A 109.5
C16 C18 H18B 109.5
H18A C18 H18B 109.5
C16 C18 H18C 109.5
H18A C18 H18C 109.5
H18B C18 H18C 109.5
C9 C19 C21 112.1(5)
C9 C19 C20 109.6(6)
C21 C19 C20 109.5(6)
C9 C19 H19 108.5
C21 C19 H19 108.5
C20 C19 H19 108.5
C19 C20 H20A 109.5
C19 C20 H20B 109.5
H20A C20 H20B 109.5
C19 C20 H20C 109.5
H20A C20 H20C 109.5
H20B C20 H20C 109.5
C19 C21 H21A 109.5
C19 C21 H21B 109.5
H21A C21 H21B 109.5
C19 C21 H21C 109.5
H21A C21 H21C 109.5
H21B C21 H21C 109.5
C24 C22 C11 112.2(6)
C24 C22 C23 109.8(6)
C11 C22 C23 110.6(6)
C24 C22 H22 108.0
C11 C22 H22 108.0
C23 C22 H22 108.0
C22 C23 H23A 109.5
C22 C23 H23B 109.5
H23A C23 H23B 109.5
C22 C23 H23C 109.5
H23A C23 H23C 109.5
H23B C23 H23C 109.5
C22 C24 H24A 109.5
C22 C24 H24B 109.5
H24A C24 H24B 109.5
C22 C24 H24C 109.5
H24A C24 H24C 109.5
H24B C24 H24C 109.5
C15 C25 C27 112.2(5)
C15 C25 C26 109.9(5)
C27 C25 C26 111.2(5)
C15 C25 H25 107.8
C27 C25 H25 107.8
C26 C25 H25 107.8
C25 C26 H26A 109.5
C25 C26 H26B 109.5
H26A C26 H26B 109.5
C25 C26 H26C 109.5
H26A C26 H26C 109.5
H26B C26 H26C 109.5
C25 C27 H27A 109.5
C25 C27 H27B 109.5
H27A C27 H27B 109.5
C25 C27 H27C 109.5
H27A C27 H27C 109.5
H27B C27 H27C 109.5
I2A I1A H1A 162.2(11)
I1A I2A I3A 176.845(18)

loop_
_geom_bond_atom_site_label_1
_geom_bond_atom_site_label_2
_geom_bond_distance
P1 C1 1.828(5)
P1 I1 2.4424(16)
P1 H1A 1.22(3)
C1 N2 1.340(6)
C1 N1 1.358(6)
N1 C2 1.376(7)
N1 C10 1.450(6)
N2 C3 1.388(7)
N2 C4 1.449(6)
C2 C3 1.357(8)
C2 H2 0.9500
C3 H3 0.9500
C4 C5 1.408(7)
C4 C9 1.411(8)
C5 C6 1.395(8)
C5 C16 1.507(8)
C6 C7 1.364(10)
C6 H6 0.9500
C7 C8 1.410(10)
C7 H7 0.9500
C8 C9 1.384(8)
C8 H8 0.9500
C9 C19 1.511(8)
C10 C11 1.397(8)
C10 C15 1.399(8)
C11 C12 1.409(9)
C11 C22 1.519(8)
C12 C13 1.388(10)
C12 H12 0.9500
C13 C14 1.377(11)
C13 H13 0.9500
C14 C15 1.393(8)
C14 H14 0.9500
C15 C25 1.513(8)
C16 C17 1.533(9)
C16 C18 1.538(9)
C16 H16 1.0000
C17 H17A 0.9800
C17 H17B 0.9800
C17 H17C 0.9800
C18 H18A 0.9800
C18 H18B 0.9800
C18 H18C 0.9800
C19 C21 1.526(9)
C19 C20 1.528(10)
C19 H19 1.0000
C20 H20A 0.9800
C20 H20B 0.9800
C20 H20C 0.9800
C21 H21A 0.9800
C21 H21B 0.9800
C21 H21C 0.9800
C22 C24 1.516(10)
C22 C23 1.537(10)
C22 H22 1.0000
C23 H23A 0.9800
C23 H23B 0.9800
C23 H23C 0.9800
C24 H24A 0.9800
C24 H24B 0.9800
C24 H24C 0.9800
C25 C27 1.516(9)
C25 C26 1.546(9)
C25 H25 1.0000
C26 H26A 0.9800
C26 H26B 0.9800
C26 H26C 0.9800
C27 H27A 0.9800
C27 H27B 0.9800
C27 H27C 0.9800
I1A I2A 2.8973(5)
I1A H1A 3.12(8)
I2A I3A 2.9215(5)

loop_
_geom_hbond_atom_site_label_D
_geom_hbond_atom_site_label_H
_geom_hbond_atom_site_label_A
_geom_hbond_distance_DH
_geom_hbond_distance_HA
_geom_hbond_distance_DA
_geom_hbond_angle_DHA
_geom_hbond_site_symmetry_A
C3 H3 I1A 0.95 3.03 3.968(6) 168.8 2_564
C3 H3 I2A 0.95 3.09 3.769(5) 130.1 2_564

loop_
_geom_torsion_atom_site_label_1
_geom_torsion_atom_site_label_2
_geom_torsion_atom_site_label_3
_geom_torsion_atom_site_label_4
_geom_torsion
I1 P1 C1 N2 83.2(4)
I1 P1 C1 N1 -106.3(4)
N2 C1 N1 C2 0.7(6)
P1 C1 N1 C2 -171.2(4)
N2 C1 N1 C10 176.4(5)
P1 C1 N1 C10 4.4(8)
N1 C1 N2 C3 -0.6(6)
P1 C1 N2 C3 171.4(4)
N1 C1 N2 C4 -179.8(5)
P1 C1 N2 C4 -7.8(7)
C1 N1 C2 C3 -0.5(6)
C10 N1 C2 C3 -176.3(5)
N1 C2 C3 N2 0.2(6)
C1 N2 C3 C2 0.2(6)
C4 N2 C3 C2 179.5(5)
C1 N2 C4 C5 -96.2(6)
C3 N2 C4 C5 84.8(7)
C1 N2 C4 C9 83.1(7)
C3 N2 C4 C9 -96.0(6)
C9 C4 C5 C6 -0.8(8)
N2 C4 C5 C6 178.4(5)
C9 C4 C5 C16 175.7(5)
N2 C4 C5 C16 -5.0(8)
C4 C5 C6 C7 1.8(10)
C16 C5 C6 C7 -174.8(7)
C5 C6 C7 C8 -1.7(12)
C6 C7 C8 C9 0.6(12)
C7 C8 C9 C4 0.4(10)
C7 C8 C9 C19 177.3(7)
C5 C4 C9 C8 -0.3(9)
N2 C4 C9 C8 -179.5(5)
C5 C4 C9 C19 -177.2(5)
N2 C4 C9 C19 3.6(8)
C1 N1 C10 C11 98.5(7)
C2 N1 C10 C11 -86.5(7)
C1 N1 C10 C15 -82.9(7)
C2 N1 C10 C15 92.1(7)
C15 C10 C11 C12 -1.1(10)
N1 C10 C11 C12 177.3(6)
C15 C10 C11 C22 -178.3(6)
N1 C10 C11 C22 0.1(9)
C10 C11 C12 C13 2.6(11)
C22 C11 C12 C13 179.9(8)
C11 C12 C13 C14 -1.9(14)
C12 C13 C14 C15 -0.4(15)
C13 C14 C15 C10 1.9(12)
C13 C14 C15 C25 -179.0(8)
C11 C10 C15 C14 -1.1(10)
N1 C10 C15 C14 -179.5(6)
C11 C10 C15 C25 179.9(6)
N1 C10 C15 C25 1.5(9)
C6 C5 C16 C17 85.3(7)
C4 C5 C16 C17 -91.0(7)
C6 C5 C16 C18 -36.0(8)
C4 C5 C16 C18 147.7(5)
C8 C9 C19 C21 47.8(9)
C4 C9 C19 C21 -135.4(6)
C8 C9 C19 C20 -73.9(8)
C4 C9 C19 C20 102.8(7)
C10 C11 C22 C24 -136.1(7)
C12 C11 C22 C24 46.8(9)
C10 C11 C22 C23 100.9(8)
C12 C11 C22 C23 -76.2(9)
C14 C15 C25 C27 -62.4(9)
C10 C15 C25 C27 116.6(7)
C14 C15 C25 C26 61.8(8)
C10 C15 C25 C26 -119.2(7)
